data_4116904
loop_
_publ_author_name
'F. Albert Cotton'
'Lee M. Daniels'
'Isabelle Guimet'
'Robert W. Henning'
'Glenn T. Jordan'
'Chun Lin'
'Carlos A. Murillo'
'Arthur J. Schultz'

_publ_section_title
;
 Compounds with Two Metal-Metal Multiple Bonds: New Ways of Making
 Doublets into Cyclic Quartets
;
_journal_name_full 'Journal of the American Chemical Society'
_journal_page_first 12531
_journal_page_last 12538
_journal_paper_doi 10.1021/ja982425f
_journal_volume 120
_journal_year 1998
_chemical_formula_sum 'C66 H72 Cl4 Mo4 N8 O10'
_chemical_formula_weight 1662.88
_space_group_IT_number 14
_symmetry_cell_setting monoclinic
_symmetry_space_group_name_Hall '-P 2yn'
_symmetry_space_group_name_H-M 'P 1 21/n 1'
_atom_sites_solution_hydrogens geom
_atom_sites_solution_primary direct
_atom_sites_solution_secondary difmap
_audit_creation_method SHELXL
_cell_angle_alpha 90.00
_cell_angle_beta 95.99(2)
_cell_angle_gamma 90.00
_cell_formula_units_Z 2
_cell_length_a 11.867(2)
_cell_length_b 12.354(2)
_cell_length_c 23.776(8)
_cell_measurement_reflns_used 250
_cell_measurement_temperature 213(2)
_cell_measurement_theta_max 20.8
_cell_measurement_theta_min 9.0
_cell_volume 3466.6(14)
_computing_cell_refinement MADNES
_computing_data_collection MADNES
_computing_data_reduction PROCOR
_computing_molecular_graphics 'XP (Siemens, 1990)'
_computing_publication_material 'SHELXL-93 (Sheldrick, 1993)'
_computing_structure_refinement 'SHELXL-93 (Sheldrick, 1993)'
_computing_structure_solution 'SHELXS-86 (Sheldrick, 1990)'
_diffrn_ambient_temperature 213(2)
_diffrn_measurement_device 'Nonius FAST area detector'
_diffrn_measurement_method 'Ellipsoid-mask fitting'
_diffrn_radiation_monochromator graphite
_diffrn_radiation_source 'fine-focus sealed tube'
_diffrn_radiation_type MoK\a
_diffrn_radiation_wavelength 0.71073
_diffrn_reflns_av_R_equivalents 0.0327
_diffrn_reflns_av_sigmaI/netI 0.0304
_diffrn_reflns_limit_h_max 12
_diffrn_reflns_limit_h_min -11
_diffrn_reflns_limit_k_max 13
_diffrn_reflns_limit_k_min -13
_diffrn_reflns_limit_l_max 25
_diffrn_reflns_limit_l_min -25
_diffrn_reflns_number 10882
_diffrn_reflns_theta_max 22.64
_diffrn_reflns_theta_min 2.38
_diffrn_standards_number 'none (area detector data)'
_exptl_absorpt_coefficient_mu 0.923
_exptl_absorpt_correction_T_max 0.940
_exptl_absorpt_correction_T_min 0.791
_exptl_absorpt_correction_type multi-scan
_exptl_crystal_colour 'reddish yellow'
_exptl_crystal_density_diffrn 1.593
_exptl_crystal_description plate
_exptl_crystal_F_000 1680
_exptl_crystal_size_max 0.38
_exptl_crystal_size_mid 0.20
_exptl_crystal_size_min 0.08
_refine_diff_density_max 0.984
_refine_diff_density_min -0.666
_refine_diff_density_rms 0.110
_refine_ls_extinction_method none
_refine_ls_goodness_of_fit_all 1.166
_refine_ls_goodness_of_fit_obs 1.136
_refine_ls_hydrogen_treatment noref
_refine_ls_matrix_type full
_refine_ls_number_parameters 415
_refine_ls_number_reflns 4479
_refine_ls_number_restraints 0
_refine_ls_restrained_S_all 1.176
_refine_ls_restrained_S_obs 1.136
_refine_ls_R_factor_all 0.0564
_refine_ls_R_factor_obs 0.0461
_refine_ls_shift/esd_max -0.143
_refine_ls_shift/esd_mean 0.004
_refine_ls_structure_factor_coef Fsqd
_refine_ls_weighting_details 'w=1/[\s^2^(Fo^2^)+(0.0329P)^2^+21.6954P] where P=(Fo^2^+2Fc^2^)/3'
_refine_ls_weighting_scheme calc
_refine_ls_wR_factor_all 0.1173
_refine_ls_wR_factor_obs 0.1054
_reflns_number_observed 3933
_reflns_number_total 4487
_reflns_observed_criterion >2sigma(I)
_cod_data_source_file ja982425f_5.cif
_cod_data_source_block CMPD_4a
_cod_depositor_comments
;
The following automatic conversions were performed:

'_refine_ls_weighting_scheme' value 'calc
w=1/[\s^2^(Fo^2^)+(0.0329P)^2^+21.6954P] where P=(Fo^2^+2Fc^2^)/3'
was changed to 'calc'. New tag '_refine_ls_weighting_details' was
created. The value of the new tag was set to
'w=1/[\s^2^(Fo^2^)+(0.0329P)^2^+21.6954P] where P=(Fo^2^+2Fc^2^)/3'.

Automatic conversion script
Id: cif_fix_values 3143 2015-03-26 13:38:13Z robertas 
;
_cod_database_code 4116904

loop_
_symmetry_equiv_pos_as_xyz
'x, y, z'
'-x+1/2, y+1/2, -z+1/2'
'-x, -y, -z'
'x-1/2, -y-1/2, z-1/2'

loop_
_atom_site_aniso_label
_atom_site_aniso_U_11
_atom_site_aniso_U_22
_atom_site_aniso_U_33
_atom_site_aniso_U_23
_atom_site_aniso_U_13
_atom_site_aniso_U_12
Mo1 0.0273(3) 0.0240(3) 0.0217(3) 0.0004(2) 0.0058(2) 0.0002(2)
Mo2 0.0273(3) 0.0250(3) 0.0209(3) 0.0003(2) 0.0045(2) 0.0000(2)
N3 0.028(3) 0.028(3) 0.024(3) -0.004(2) 0.008(2) 0.001(2)
N1 0.029(3) 0.024(3) 0.034(3) 0.005(2) 0.006(2) -0.002(2)
N2 0.028(3) 0.034(3) 0.028(3) 0.003(2) 0.003(2) 0.001(3)
N4 0.038(3) 0.024(3) 0.022(3) -0.002(2) 0.000(2) -0.002(2)
Cl1 0.0281(8) 0.0293(9) 0.0359(9) 0.0047(7) 0.0074(7) 0.0027(7)
Cl2 0.0342(9) 0.0293(9) 0.0260(8) 0.0025(7) -0.0007(7) -0.0019(7)
O3 0.071(4) 0.044(3) 0.031(3) -0.010(2) 0.002(2) -0.005(3)
O2 0.129(6) 0.093(5) 0.034(3) 0.010(3) 0.008(4) -0.011(5)
O1 0.071(5) 0.077(5) 0.126(6) -0.033(4) 0.036(4) 0.012(4)
O1S 0.113(8) 0.162(10) 0.174(11) 0.010(8) -0.005(8) -0.008(7)
C16 0.048(5) 0.045(5) 0.062(5) -0.018(4) 0.012(4) 0.008(4)
C31 0.025(3) 0.027(4) 0.030(3) 0.002(3) 0.003(3) 0.006(3)
C21 0.022(3) 0.045(4) 0.023(3) 0.013(3) 0.006(3) 0.000(3)
C41 0.028(4) 0.027(4) 0.027(3) 0.002(3) 0.006(3) -0.004(3)
C36 0.043(4) 0.027(4) 0.028(4) -0.003(3) 0.006(3) -0.003(3)
C22 0.058(5) 0.054(5) 0.033(4) -0.001(4) 0.008(4) -0.011(4)
C2 0.029(4) 0.023(3) 0.030(4) 0.002(3) 0.001(3) -0.006(3)
C42 0.034(4) 0.045(4) 0.024(3) 0.000(3) 0.005(3) 0.002(3)
C32 0.037(4) 0.034(4) 0.024(3) 0.003(3) 0.009(3) -0.001(3)
C1 0.029(4) 0.034(4) 0.036(4) 0.011(3) 0.008(3) 0.001(3)
C34 0.038(4) 0.031(4) 0.031(4) -0.004(3) -0.006(3) 0.003(3)
C26 0.070(6) 0.047(5) 0.038(4) 0.014(4) 0.019(4) 0.014(4)
C23 0.080(6) 0.064(6) 0.028(4) -0.006(4) 0.012(4) -0.016(5)
C43 0.029(4) 0.050(5) 0.035(4) -0.003(3) 0.000(3) 0.007(3)
C35 0.049(4) 0.041(4) 0.024(3) 0.001(3) 0.014(3) -0.003(3)
C44 0.035(4) 0.062(5) 0.028(4) -0.002(3) 0.010(3) 0.010(4)
C46 0.036(4) 0.072(6) 0.026(4) 0.007(4) 0.004(3) 0.006(4)
C37 0.073(6) 0.057(6) 0.045(5) -0.029(4) 0.000(4) -0.008(5)
C45 0.040(5) 0.092(7) 0.025(4) 0.008(4) 0.010(3) 0.020(4)
C12 0.041(5) 0.036(4) 0.054(5) 0.001(4) 0.014(4) 0.001(3)
C33 0.039(4) 0.030(4) 0.038(4) -0.005(3) 0.003(3) -0.006(3)
C13 0.034(4) 0.055(5) 0.070(5) 0.016(5) 0.014(4) 0.001(4)
C11 0.042(4) 0.025(4) 0.034(4) 0.010(3) 0.014(3) 0.009(3)
O4 0.035(3) 0.119(5) 0.035(3) 0.005(3) 0.012(2) 0.017(3)
C47 0.031(4) 0.125(9) 0.052(5) -0.013(5) 0.013(4) 0.010(5)
C24 0.058(5) 0.083(7) 0.027(4) 0.002(4) -0.001(4) 0.002(5)
C14 0.071(6) 0.043(5) 0.053(5) -0.007(4) 0.026(4) 0.006(4)
C27 0.188(14) 0.115(10) 0.046(6) 0.038(7) -0.006(7) -0.011(10)
C25 0.070(6) 0.067(6) 0.059(6) 0.032(5) 0.008(5) 0.013(5)
C15 0.058(6) 0.063(6) 0.077(6) -0.022(5) 0.012(5) 0.005(5)
C3S 0.056(7) 0.142(12) 0.090(8) 0.009(8) 0.005(6) -0.015(7)
C17 0.063(7) 0.095(8) 0.114(9) 0.003(7) 0.043(6) 0.006(6)
C2S 0.147(14) 0.168(16) 0.119(12) -0.057(11) 0.029(10) -0.043(12)
C1S 0.103(13) 0.150(17) 0.439(41) -0.020(22) 0.048(18) 0.015(13)

loop_
_atom_site_label
_atom_site_type_symbol
_atom_site_fract_x
_atom_site_fract_y
_atom_site_fract_z
_atom_site_U_iso_or_equiv
_atom_site_thermal_displace_type
_atom_site_occupancy
_atom_site_calc_flag
_atom_site_refinement_flags
Mo1 Mo 0.51121(4) 0.16438(4) 0.01979(2) 0.0241(2) Uani 1 d .
Mo2 Mo 0.56979(4) 0.10591(4) -0.05573(2) 0.0243(2) Uani 1 d .
N3 N 0.6595(4) 0.2543(4) 0.0409(2) 0.0265(12) Uani 1 d .
N1 N 0.4212(4) 0.2892(4) -0.0223(2) 0.0287(12) Uani 1 d .
N2 N 0.4838(4) 0.2291(4) -0.1046(2) 0.0300(12) Uani 1 d .
N4 N 0.7238(4) 0.1890(4) -0.0400(2) 0.0281(12) Uani 1 d .
Cl1 Cl 0.32581(13) 0.06665(13) 0.02724(7) 0.0308(4) Uani 1 d .
Cl2 Cl 0.57895(13) 0.02756(13) 0.09314(6) 0.0301(4) Uani 1 d .
O3 O 0.7397(5) 0.5043(4) 0.2372(2) 0.0488(13) Uani 1 d .
O2 O 0.4970(7) 0.2488(6) -0.3402(2) 0.085(2) Uani 1 d .
O1 O 0.1577(6) 0.5552(6) 0.1008(3) 0.090(2) Uani 1 d .
O1S O 0.9326(9) 0.3482(10) -0.2821(5) 0.151(4) Uani 1 d .
C16 C 0.3971(7) 0.4397(6) 0.0421(3) 0.051(2) Uani 1 d .
H16A H 0.4761(7) 0.4490(6) 0.0468(3) 0.062 Uiso 1 calc R
C31 C 0.6795(5) 0.3236(5) 0.0890(3) 0.0275(14) Uani 1 d .
C21 C 0.4880(5) 0.2409(6) -0.1644(3) 0.030(2) Uani 1 d .
C41 C 0.8176(5) 0.1722(5) -0.0724(3) 0.0272(14) Uani 1 d .
C36 C 0.6313(6) 0.2979(5) 0.1382(3) 0.033(2) Uani 1 d .
H36A H 0.5845(6) 0.2366(5) 0.1388(3) 0.039 Uiso 1 calc R
C22 C 0.5005(7) 0.1494(7) -0.1970(3) 0.048(2) Uani 1 d .
H22A H 0.5059(7) 0.0813(7) -0.1793(3) 0.058 Uiso 1 calc R
C2 C 0.7413(5) 0.2456(5) 0.0069(3) 0.0272(15) Uani 1 d .
H2A H 0.8114(5) 0.2799(5) 0.0164(3) 0.033 Uiso 1 calc R
C42 C 0.9215(5) 0.1380(6) -0.0476(3) 0.034(2) Uani 1 d .
H42A H 0.9303(5) 0.1228(6) -0.0086(3) 0.041 Uiso 1 calc R
C32 C 0.7449(5) 0.4170(5) 0.0893(3) 0.031(2) Uani 1 d .
H32A H 0.7744(5) 0.4389(5) 0.0560(3) 0.037 Uiso 1 calc R
C1 C 0.4218(5) 0.2974(6) -0.0787(3) 0.033(2) Uani 1 d .
H1A H 0.3786(5) 0.3509(6) -0.0991(3) 0.039 Uiso 1 calc R
C34 C 0.7220(6) 0.4494(5) 0.1868(3) 0.034(2) Uani 1 d .
C26 C 0.4776(7) 0.3383(7) -0.1915(3) 0.051(2) Uani 1 d .
H26A H 0.4700(7) 0.4020(7) -0.1706(3) 0.061 Uiso 1 calc R
C23 C 0.5053(8) 0.1555(7) -0.2544(3) 0.057(2) Uani 1 d .
H23A H 0.5181(8) 0.0924(7) -0.2750(3) 0.068 Uiso 1 calc R
C43 C 1.0132(6) 0.1256(6) -0.0783(3) 0.038(2) Uani 1 d .
H43A H 1.0832(6) 0.1019(6) -0.0603(3) 0.046 Uiso 1 calc R
C35 C 0.6511(6) 0.3607(6) 0.1863(3) 0.037(2) Uani 1 d .
H35A H 0.6161(6) 0.3430(6) 0.2187(3) 0.044 Uiso 1 calc R
C44 C 1.0018(6) 0.1479(6) -0.1352(3) 0.041(2) Uani 1 d .
C46 C 0.8052(6) 0.1921(7) -0.1297(3) 0.045(2) Uani 1 d .
H46A H 0.7343(6) 0.2134(7) -0.1477(3) 0.054 Uiso 1 calc R
C37 C 0.8105(7) 0.5969(7) 0.2397(3) 0.059(2) Uani 1 d .
H37A H 0.8156(7) 0.6276(7) 0.2775(3) 0.088 Uiso 1 calc R
H37B H 0.7789(7) 0.6502(7) 0.2126(3) 0.088 Uiso 1 calc R
H37C H 0.8856(7) 0.5764(7) 0.2308(3) 0.088 Uiso 1 calc R
C45 C 0.8962(6) 0.1808(7) -0.1608(3) 0.052(2) Uani 1 d .
H45A H 0.8871(6) 0.1955(7) -0.1998(3) 0.063 Uiso 1 calc R
C12 C 0.2353(6) 0.3420(6) 0.0023(3) 0.043(2) Uani 1 d .
H12A H 0.2016(6) 0.2880(6) -0.0217(3) 0.052 Uiso 1 calc R
C33 C 0.7675(6) 0.4787(5) 0.1383(3) 0.036(2) Uani 1 d .
H33A H 0.8139(6) 0.5403(5) 0.1381(3) 0.043 Uiso 1 calc R
C13 C 0.1669(7) 0.4066(7) 0.0346(4) 0.052(2) Uani 1 d .
H13A H 0.0886(7) 0.3938(7) 0.0331(4) 0.063 Uiso 1 calc R
C11 C 0.3488(6) 0.3578(5) 0.0058(3) 0.033(2) Uani 1 d .
O4 O 1.0857(4) 0.1413(6) -0.1700(2) 0.062(2) Uani 1 d .
C47 C 1.1954(6) 0.1177(9) -0.1445(4) 0.068(3) Uani 1 d .
H47A H 1.2476(6) 0.1151(9) -0.1732(4) 0.102 Uiso 1 calc R
H47B H 1.1949(6) 0.0482(9) -0.1255(4) 0.102 Uiso 1 calc R
H47C H 1.2193(6) 0.1736(9) -0.1171(4) 0.102 Uiso 1 calc R
C24 C 0.4918(7) 0.2517(8) -0.2817(3) 0.056(2) Uani 1 d .
C14 C 0.2157(8) 0.4869(7) 0.0676(3) 0.054(2) Uani 1 d .
C27 C 0.4622(13) 0.3415(10) -0.3708(4) 0.118(5) Uani 1 d .
H27A H 0.4696(13) 0.3297(10) -0.4106(4) 0.176 Uiso 1 calc R
H27B H 0.5091(13) 0.4023(10) -0.3573(4) 0.176 Uiso 1 calc R
H27C H 0.3837(13) 0.3569(10) -0.3659(4) 0.176 Uiso 1 calc R
C25 C 0.4781(8) 0.3440(8) -0.2517(4) 0.065(3) Uani 1 d .
H25A H 0.4691(8) 0.4110(8) -0.2704(4) 0.078 Uiso 1 calc R
C15 C 0.3301(8) 0.5055(8) 0.0705(4) 0.066(3) Uani 1 d .
H15A H 0.3623(8) 0.5636(8) 0.0921(4) 0.079 Uiso 1 calc R
C3S C 0.8371(10) 0.3377(12) -0.3026(5) 0.096(4) Uani 1 d .
C17 C 0.0465(8) 0.5394(9) 0.1044(5) 0.088(3) Uani 1 d .
H17A H 0.0189(8) 0.5937(9) 0.1291(5) 0.132 Uiso 1 calc R
H17B H 0.0349(8) 0.4679(9) 0.1196(5) 0.132 Uiso 1 calc R
H17C H 0.0054(8) 0.5454(9) 0.0670(5) 0.132 Uiso 1 calc R
C2S C 0.8025(13) 0.2351(14) -0.3319(6) 0.144(6) Uani 1 d .
H2SA H 0.8682(13) 0.1885(14) -0.3328(6) 0.215 Uiso 1 calc R
H2SB H 0.7707(13) 0.2507(14) -0.3703(6) 0.215 Uiso 1 calc R
H2SC H 0.7462(13) 0.1988(14) -0.3119(6) 0.215 Uiso 1 calc R
C1S C 0.7641(15) 0.4274(16) -0.2927(12) 0.229(13) Uani 1 d .
H1SA H 0.8082(15) 0.4841(16) -0.2726(12) 0.344 Uiso 1 calc R
H1SB H 0.7053(15) 0.4033(16) -0.2702(12) 0.344 Uiso 1 calc R
H1SC H 0.7298(15) 0.4551(16) -0.3286(12) 0.344 Uiso 1 calc R

loop_
_atom_type_symbol
_atom_type_description
_atom_type_scat_dispersion_real
_atom_type_scat_dispersion_imag
_atom_type_scat_source
C C 0.0033 0.0016 'International Tables Vol C Tables 4.2.6.8 and 6.1.1.4'
H H 0.0000 0.0000 'International Tables Vol C Tables 4.2.6.8 and 6.1.1.4'
N N 0.0061 0.0033 'International Tables Vol C Tables 4.2.6.8 and 6.1.1.4'
O O 0.0106 0.0060 'International Tables Vol C Tables 4.2.6.8 and 6.1.1.4'
Cl Cl 0.1484 0.1585 'International Tables Vol C Tables 4.2.6.8 and 6.1.1.4'
Mo Mo -1.6832 0.6857 'International Tables Vol C Tables 4.2.6.8 and 6.1.1.4'

loop_
_geom_angle_atom_site_label_1
_geom_angle_atom_site_label_2
_geom_angle_atom_site_label_3
_geom_angle
_geom_angle_site_symmetry_1
_geom_angle_site_symmetry_3
_geom_angle_publ_flag
N1 Mo1 N3 95.6(2) . . y
N1 Mo1 Mo2 92.47(15) . . y
N3 Mo1 Mo2 92.40(13) . . y
N1 Mo1 Cl2 162.06(15) . . y
N3 Mo1 Cl2 89.47(14) . . y
Mo2 Mo1 Cl2 104.52(5) . . y
N1 Mo1 Cl1 88.89(14) . . y
N3 Mo1 Cl1 161.71(14) . . y
Mo2 Mo1 Cl1 105.13(5) . . y
Cl2 Mo1 Cl1 81.22(5) . . y
N1 Mo1 Mo2 131.86(14) . 3_655 y
N3 Mo1 Mo2 132.26(14) . 3_655 y
Mo2 Mo1 Mo2 90.25(3) . 3_655 y
Cl2 Mo1 Mo2 44.13(4) . 3_655 y
Cl1 Mo1 Mo2 44.44(4) . 3_655 y
N4 Mo2 N2 96.1(2) . . y
N4 Mo2 Mo1 92.26(14) . . y
N2 Mo2 Mo1 92.19(15) . . y
N4 Mo2 Cl2 162.38(15) . 3_655 y
N2 Mo2 Cl2 89.84(15) . 3_655 y
Mo1 Mo2 Cl2 104.09(5) . 3_655 y
N4 Mo2 Cl1 88.36(14) . 3_655 y
N2 Mo2 Cl1 162.24(15) . 3_655 y
Mo1 Mo2 Cl1 104.82(5) . 3_655 y
Cl2 Mo2 Cl1 81.23(5) 3_655 3_655 y
C2 N3 C31 117.6(5) . . ?
C2 N3 Mo1 117.3(4) . . ?
C31 N3 Mo1 125.0(4) . . ?
C1 N1 C11 119.3(5) . . ?
C1 N1 Mo1 118.7(4) . . ?
C11 N1 Mo1 121.6(4) . . ?
C1 N2 C21 118.6(5) . . ?
C1 N2 Mo2 117.8(4) . . ?
C21 N2 Mo2 123.6(4) . . ?
C2 N4 C41 118.1(5) . . ?
C2 N4 Mo2 118.0(4) . . ?
C41 N4 Mo2 123.1(4) . . ?
Mo2 Cl1 Mo1 90.90(5) 3_655 . ?
Mo1 Cl2 Mo2 91.94(5) . 3_655 ?
C34 O3 C37 118.1(6) . . ?
C27 O2 C24 117.2(8) . . ?
C17 O1 C14 119.8(8) . . ?
C15 C16 C11 120.6(8) . . ?
C32 C31 C36 117.5(6) . . ?
C32 C31 N3 123.3(6) . . ?
C36 C31 N3 119.2(6) . . ?
C26 C21 C22 117.7(6) . . ?
C26 C21 N2 123.1(6) . . ?
C22 C21 N2 119.2(6) . . ?
C42 C41 C46 118.5(6) . . ?
C42 C41 N4 121.7(5) . . ?
C46 C41 N4 119.8(6) . . ?
C35 C36 C31 121.2(6) . . ?
C23 C22 C21 121.9(8) . . ?
N4 C2 N3 119.9(6) . . ?
C41 C42 C43 121.8(6) . . ?
C31 C32 C33 121.2(6) . . ?
N2 C1 N1 118.7(6) . . ?
C33 C34 O3 124.4(6) . . ?
C33 C34 C35 119.6(6) . . ?
O3 C34 C35 116.0(6) . . ?
C21 C26 C25 120.3(8) . . ?
C24 C23 C22 120.6(8) . . ?
C44 C43 C42 119.8(6) . . ?
C36 C35 C34 120.3(6) . . ?
O4 C44 C43 125.7(6) . . ?
O4 C44 C45 115.6(6) . . ?
C43 C44 C45 118.7(6) . . ?
C45 C46 C41 120.2(7) . . ?
C46 C45 C44 120.9(6) . . ?
C11 C12 C13 120.5(7) . . ?
C34 C33 C32 120.0(6) . . ?
C14 C13 C12 119.3(7) . . ?
C12 C11 C16 118.5(6) . . ?
C12 C11 N1 122.1(6) . . ?
C16 C11 N1 119.2(6) . . ?
C44 O4 C47 116.9(6) . . ?
C23 C24 C25 119.8(7) . . ?
C23 C24 O2 116.0(8) . . ?
C25 C24 O2 124.1(9) . . ?
C13 C14 C15 120.9(8) . . ?
C13 C14 O1 124.5(8) . . ?
C15 C14 O1 114.6(8) . . ?
C24 C25 C26 119.6(8) . . ?
C16 C15 C14 120.0(8) . . ?
O1S C3S C1S 114.3(16) . . ?
O1S C3S C2S 119.3(15) . . ?
C1S C3S C2S 126.3(13) . . ?

loop_
_geom_bond_atom_site_label_1
_geom_bond_atom_site_label_2
_geom_bond_distance
_geom_bond_site_symmetry_2
_geom_bond_publ_flag
Mo1 N1 2.073(5) . y
Mo1 N3 2.097(5) . y
Mo1 Mo2 2.1188(9) . y
Mo1 Cl2 2.500(2) . y
Mo1 Cl1 2.532(2) . y
Mo1 Mo2 3.6022(9) 3_655 y
Mo2 N4 2.096(5) . y
Mo2 N2 2.112(5) . y
Mo2 Cl2 2.510(2) 3_655 y
Mo2 Cl1 2.523(2) 3_655 y
N3 C2 1.331(8) . ?
N3 C31 1.428(8) . ?
N1 C1 1.346(8) . ?
N1 C11 1.420(8) . ?
N2 C1 1.315(8) . ?
N2 C21 1.436(8) . ?
N4 C2 1.314(8) . ?
N4 C41 1.432(8) . ?
Cl1 Mo2 2.523(2) 3_655 ?
Cl2 Mo2 2.510(2) 3_655 ?
O3 C34 1.374(8) . ?
O3 C37 1.417(10) . ?
O2 C27 1.396(12) . ?
O2 C24 1.398(9) . ?
O1 C17 1.346(11) . ?
O1 C14 1.387(10) . ?
O1S C3S 1.193(13) . ?
C16 C15 1.364(11) . ?
C16 C11 1.413(10) . ?
C31 C32 1.390(9) . ?
C31 C36 1.393(9) . ?
C21 C26 1.364(10) . ?
C21 C22 1.388(10) . ?
C41 C42 1.377(9) . ?
C41 C46 1.379(9) . ?
C36 C35 1.381(9) . ?
C22 C23 1.374(10) . ?
C42 C43 1.381(9) . ?
C32 C33 1.394(9) . ?
C34 C33 1.372(10) . ?
C34 C35 1.381(10) . ?
C26 C25 1.434(11) . ?
C23 C24 1.355(12) . ?
C43 C44 1.373(10) . ?
C44 O4 1.362(8) . ?
C44 C45 1.395(10) . ?
C46 C45 1.378(10) . ?
C12 C11 1.356(10) . ?
C12 C13 1.419(11) . ?
C13 C14 1.356(11) . ?
O4 C47 1.408(9) . ?
C24 C25 1.365(13) . ?
C14 C15 1.371(12) . ?
C3S C1S 1.44(2) . ?
C3S C2S 1.49(2) . ?
